data_4322191
loop_
_publ_author_name
'Paul Roussel'
'Nathaniel W. Alcock'
'Rita Boaretto'
'Andrew J. Kingsley'
'Ian J. Munslow'
'Christopher J. Sanders'
'Peter Scott'

_publ_section_title
;
 Complexes of Triamidoamines with the Early Actinides. Synthetic Routes to
 Monomeric Compounds of Tetravalent Uranium and Thorium Containing Halide
 and Amide Ligands
;
_journal_name_full 'Inorganic Chemistry'
_journal_page_first 3651
_journal_page_last 3656
_journal_paper_doi 10.1021/ic990563f
_journal_volume 38
_journal_year 1999
_chemical_formula_sum 'C24 H57 Cl N4 Si3 U'
_chemical_formula_weight 759.49
_chemical_name_systematic
; 
 ? 
;
_space_group_IT_number 4
_symmetry_cell_setting monoclinic
_symmetry_space_group_name_Hall 'P 2yb'
_symmetry_space_group_name_H-M 'P 1 21 1'
_atom_sites_solution_hydrogens geom
_atom_sites_solution_primary direct
_atom_sites_solution_secondary difmap
_audit_creation_method SHELXL-97
_cell_angle_alpha 90.00
_cell_angle_beta 116.69
_cell_angle_gamma 90.00
_cell_formula_units_Z 8
_cell_length_a 22.7553(10)
_cell_length_b 15.1678(10)
_cell_length_c 22.7921(10)
_cell_measurement_reflns_used 42988
_cell_measurement_temperature 210(2)
_cell_measurement_theta_max 20
_cell_measurement_theta_min 3
_cell_volume 7028.5(6)
_computing_structure_refinement 'SHELXL-97 (Sheldrick, 1997)'
_computing_structure_solution 'SHELXS-97 (Sheldrick, 1990)'
_diffrn_ambient_temperature 210(2)
_diffrn_measured_fraction_theta_full 0.911
_diffrn_measured_fraction_theta_max 0.911
_diffrn_radiation_monochromator graphite
_diffrn_radiation_source 'fine-focus sealed tube'
_diffrn_radiation_type MoK\a
_diffrn_radiation_wavelength 0.71073
_diffrn_reflns_av_R_equivalents 0.0771
_diffrn_reflns_av_sigmaI/netI 0.0581
_diffrn_reflns_limit_h_max 30
_diffrn_reflns_limit_h_min -30
_diffrn_reflns_limit_k_max 15
_diffrn_reflns_limit_k_min -19
_diffrn_reflns_limit_l_max 29
_diffrn_reflns_limit_l_min -30
_diffrn_reflns_number 42973
_diffrn_reflns_theta_full 28.61
_diffrn_reflns_theta_max 28.61
_diffrn_reflns_theta_min 1.00
_exptl_absorpt_coefficient_mu 4.815
_exptl_absorpt_correction_T_max 1.000
_exptl_absorpt_correction_T_min 0.351
_exptl_absorpt_correction_type psi-scan
_exptl_crystal_colour Pale_orange
_exptl_crystal_density_diffrn 1.436
_exptl_crystal_density_method 'not measured'
_exptl_crystal_description Block
_exptl_crystal_F_000 3040
_exptl_crystal_size_max 0.4
_exptl_crystal_size_mid 0.3
_exptl_crystal_size_min 0.1
_refine_diff_density_max 3.692
_refine_diff_density_min -3.620
_refine_diff_density_rms 0.210
_refine_ls_abs_structure_details 'Flack H D (1983), Acta Cryst. A39, 876-881'
_refine_ls_abs_structure_Flack 0.255(7)
_refine_ls_extinction_coef 0.00013(5)
_refine_ls_extinction_expression Fc^*^=kFc[1+0.001xFc^2^\l^3^/sin(2\q)]^-1/4^
_refine_ls_extinction_method SHELXL
_refine_ls_goodness_of_fit_ref 1.242
_refine_ls_hydrogen_treatment mixed
_refine_ls_matrix_type full
_refine_ls_number_parameters 1251
_refine_ls_number_reflns 24510
_refine_ls_number_restraints 1
_refine_ls_restrained_S_all 1.242
_refine_ls_R_factor_all 0.0738
_refine_ls_R_factor_gt 0.0611
_refine_ls_shift/su_max 0.195
_refine_ls_shift/su_mean 0.014
_refine_ls_structure_factor_coef Fsqd
_refine_ls_weighting_details 'calc w=1/[\s^2^(Fo^2^)+(0.1000P)^2^+0.0000P] where P=(Fo^2^+2Fc^2^)/3'
_refine_ls_weighting_scheme calc
_refine_ls_wR_factor_gt 0.1574
_refine_ls_wR_factor_ref 0.1718
_reflns_number_gt 21578
_reflns_number_total 24510
_reflns_threshold_expression >2sigma(I)
_cod_data_source_file ic990563f_1.cif
_cod_data_source_block unclm
_cod_original_cell_volume 7028.3(6)
_cod_database_code 4322191

loop_
_symmetry_equiv_pos_as_xyz
'x, y, z'
'-x, y+1/2, -z'

loop_
_atom_site_label
_atom_site_type_symbol
_atom_site_fract_x
_atom_site_fract_y
_atom_site_fract_z
_atom_site_U_iso_or_equiv
_atom_site_adp_type
_atom_site_occupancy
_atom_site_symmetry_multiplicity
_atom_site_calc_flag
_atom_site_refinement_flags
_atom_site_disorder_assembly
_atom_site_disorder_group
U1 U 0.41167(2) 0.80706(3) 0.41372(2) 0.02914(11) Uani 1 1 d . . .
U2 U -0.08862(2) 0.77841(3) -0.08855(2) 0.03272(12) Uani 1 1 d . . .
U3 U 0.41091(2) 0.58431(3) 0.92673(2) 0.02949(11) Uani 1 1 d . . .
U4 U 0.07442(2) 0.98248(3) 0.575188(19) 0.02890(11) Uani 1 1 d . . .
Cl1 Cl 0.42240(18) 0.6338(2) 0.43761(18) 0.0445(8) Uani 1 1 d . . .
Cl2 Cl -0.0690(2) 0.9486(3) -0.0557(2) 0.0541(10) Uani 1 1 d . . .
Cl3 Cl 0.45150(18) 0.4184(3) 0.95413(19) 0.0484(9) Uani 1 1 d . . .
Cl4 Cl 0.04742(19) 1.1533(3) 0.55634(19) 0.0522(9) Uani 1 1 d . . .
N11 N 0.3180(6) 0.8441(8) 0.3274(6) 0.039(3) Uani 1 1 d . . .
N12 N 0.4956(5) 0.8590(8) 0.3993(5) 0.036(2) Uani 1 1 d . . .
N13 N 0.4104(5) 0.8711(8) 0.5002(5) 0.038(3) Uani 1 1 d . . .
N14 N 0.4033(5) 0.9824(8) 0.3978(5) 0.035(2) Uani 1 1 d . . .
N21 N -0.1863(6) 0.7486(8) -0.1726(6) 0.042(3) Uani 1 1 d . . .
N22 N -0.0881(6) 0.7083(10) -0.0035(6) 0.059(4) Uani 1 1 d . . .
N23 N -0.0074(6) 0.7263(10) -0.1065(6) 0.048(3) Uani 1 1 d . . .
N24 N -0.1022(7) 0.6070(9) -0.1111(8) 0.061(4) Uani 1 1 d . . .
N31 N 0.4196(5) 0.6503(8) 1.0175(5) 0.033(2) Uani 1 1 d . . .
N32 N 0.3043(5) 0.5955(8) 0.8557(5) 0.038(3) Uani 1 1 d . . .
N33 N 0.4759(5) 0.6520(8) 0.8924(5) 0.038(3) Uani 1 1 d . . .
N34 N 0.3788(5) 0.7525(7) 0.9020(5) 0.034(2) Uani 1 1 d . . .
N41 N -0.0100(5) 0.9149(8) 0.5805(5) 0.037(3) Uani 1 1 d . . .
N42 N 0.1606(5) 0.9675(8) 0.6730(4) 0.032(2) Uani 1 1 d . . .
N43 N 0.0976(5) 0.9209(8) 0.4992(5) 0.033(2) Uani 1 1 d . . .
N44 N 0.1025(6) 0.8124(9) 0.6016(5) 0.041(3) Uani 1 1 d . . .
Si11 Si 0.28991(19) 0.7849(3) 0.25480(17) 0.0422(9) Uani 1 1 d . . .
Si12 Si 0.57582(18) 0.8315(3) 0.4517(2) 0.0407(9) Uani 1 1 d . . .
Si13 Si 0.36007(18) 0.8385(3) 0.53526(18) 0.0374(8) Uani 1 1 d . . .
Si21 Si -0.21971(19) 0.8143(3) -0.24238(19) 0.0462(10) Uani 1 1 d . . .
Si22 Si -0.1293(2) 0.7440(4) 0.0398(2) 0.0598(15) Uani 1 1 d . . .
Si23 Si 0.07519(18) 0.7510(3) -0.05934(18) 0.0420(9) Uani 1 1 d . . .
Si31 Si 0.39377(16) 0.6039(3) 1.07040(16) 0.0347(8) Uani 1 1 d . . .
Si32 Si 0.25638(18) 0.5097(3) 0.80511(19) 0.0408(9) Uani 1 1 d . . .
Si33 Si 0.56087(17) 0.6355(3) 0.92421(19) 0.0408(9) Uani 1 1 d . . .
Si41 Si -0.05398(18) 0.9521(3) 0.61916(17) 0.0404(9) Uani 1 1 d . . .
Si42 Si 0.23102(16) 1.0313(3) 0.69887(17) 0.0350(8) Uani 1 1 d . . .
Si43 Si 0.0473(2) 0.9399(3) 0.41678(17) 0.0459(10) Uani 1 1 d . . .
C101 C 0.3404(7) 1.0017(11) 0.3369(8) 0.052(4) Uani 1 1 d . . .
H1A H 0.3486 1.0021 0.2982 0.063 Uiso 1 1 calc R . .
H1B H 0.3234 1.0597 0.3406 0.063 Uiso 1 1 calc R . .
C102 C 0.2902(7) 0.9296(11) 0.3298(7) 0.046(4) Uani 1 1 d . . .
H2A H 0.2799 0.9318 0.3672 0.055 Uiso 1 1 calc R . .
H2B H 0.2494 0.9390 0.2895 0.055 Uiso 1 1 calc R . .
C103 C 0.4600(8) 1.0116(12) 0.3887(8) 0.054(4) Uani 1 1 d . . .
H3A H 0.4965 1.0264 0.4314 0.065 Uiso 1 1 calc R . .
H3B H 0.4483 1.0647 0.3613 0.065 Uiso 1 1 calc R . .
C104 C 0.4818(7) 0.9388(11) 0.3559(7) 0.048(4) Uani 1 1 d . . .
H4A H 0.4470 0.9262 0.3117 0.058 Uiso 1 1 calc R . .
H4B H 0.5215 0.9568 0.3523 0.058 Uiso 1 1 calc R . .
C105 C 0.4029(8) 1.0231(11) 0.4566(8) 0.049(4) Uani 1 1 d . . .
H5A H 0.3575 1.0309 0.4500 0.059 Uiso 1 1 calc R . .
H5B H 0.4242 1.0810 0.4650 0.059 Uiso 1 1 calc R . .
C106 C 0.4409(7) 0.9602(10) 0.5157(8) 0.046(3) Uani 1 1 d . . .
H6A H 0.4871 0.9565 0.5243 0.055 Uiso 1 1 calc R . .
H6B H 0.4394 0.9834 0.5551 0.055 Uiso 1 1 calc R . .
C107 C 0.2815(10) 0.8600(13) 0.1852(8) 0.066(5) Uani 1 1 d . . .
H7A H 0.2592 0.8288 0.1438 0.099 Uiso 1 1 calc R . .
H7B H 0.3249 0.8780 0.1914 0.099 Uiso 1 1 calc R . .
H7C H 0.2562 0.9117 0.1846 0.099 Uiso 1 1 calc R . .
C108 C 0.3542(8) 0.7044(14) 0.2655(7) 0.066(5) Uani 1 1 d . . .
H8A H 0.3458 0.6800 0.2232 0.099 Uiso 1 1 calc R . .
H8B H 0.3539 0.6574 0.2943 0.099 Uiso 1 1 calc R . .
H8C H 0.3967 0.7333 0.2848 0.099 Uiso 1 1 calc R . .
C109 C 0.2104(8) 0.7271(13) 0.2322(8) 0.058(4) Uani 1 1 d . . .
C110 C 0.2181(12) 0.661(2) 0.2885(9) 0.102(10) Uani 1 1 d . . .
H10A H 0.1760 0.6335 0.2778 0.154 Uiso 1 1 calc R . .
H10B H 0.2328 0.6930 0.3296 0.154 Uiso 1 1 calc R . .
H10C H 0.2501 0.6162 0.2928 0.154 Uiso 1 1 calc R . .
C111 C 0.1890(11) 0.6730(16) 0.1700(10) 0.092(8) Uani 1 1 d . . .
H11A H 0.1426 0.6826 0.1419 0.138 Uiso 1 1 calc R . .
H11B H 0.1967 0.6110 0.1812 0.138 Uiso 1 1 calc R . .
H11C H 0.2141 0.6909 0.1471 0.138 Uiso 1 1 calc R . .
C112 C 0.1546(9) 0.7914(18) 0.2199(14) 0.111(10) Uani 1 1 d . . .
H12A H 0.1132 0.7597 0.2021 0.166 Uiso 1 1 calc R . .
H12B H 0.1532 0.8360 0.1888 0.166 Uiso 1 1 calc R . .
H12C H 0.1620 0.8193 0.2609 0.166 Uiso 1 1 calc R . .
C113 C 0.5712(7) 0.7760(11) 0.5226(7) 0.044(3) Uani 1 1 d . . .
H13A H 0.6136 0.7504 0.5511 0.066 Uiso 1 1 calc R . .
H13B H 0.5382 0.7299 0.5065 0.066 Uiso 1 1 calc R . .
H13C H 0.5594 0.8189 0.5471 0.066 Uiso 1 1 calc R . .
C114 C 0.6292(8) 0.9305(13) 0.4829(9) 0.061(5) Uani 1 1 d . . .
H14A H 0.6727 0.9126 0.5151 0.092 Uiso 1 1 calc R . .
H14B H 0.6104 0.9704 0.5031 0.092 Uiso 1 1 calc R . .
H14C H 0.6323 0.9600 0.4466 0.092 Uiso 1 1 calc R . .
C115 C 0.6120(7) 0.7550(11) 0.4118(8) 0.048(4) Uani 1 1 d . . .
C116 C 0.6798(8) 0.7197(16) 0.4633(10) 0.075(6) Uani 1 1 d . . .
H16A H 0.6969 0.6782 0.4424 0.112 Uiso 1 1 calc R . .
H16B H 0.6746 0.6903 0.4985 0.112 Uiso 1 1 calc R . .
H16C H 0.7103 0.7685 0.4812 0.112 Uiso 1 1 calc R . .
C117 C 0.5688(9) 0.6756(13) 0.3842(8) 0.062(5) Uani 1 1 d . . .
H17A H 0.5888 0.6361 0.3649 0.094 Uiso 1 1 calc R . .
H17B H 0.5260 0.6942 0.3508 0.094 Uiso 1 1 calc R . .
H17C H 0.5637 0.6453 0.4191 0.094 Uiso 1 1 calc R . .
C118 C 0.6218(11) 0.8017(16) 0.3576(11) 0.086(7) Uani 1 1 d . . .
H18A H 0.6423 0.7615 0.3391 0.129 Uiso 1 1 calc R . .
H18B H 0.6499 0.8527 0.3757 0.129 Uiso 1 1 calc R . .
H18C H 0.5796 0.8206 0.3234 0.129 Uiso 1 1 calc R . .
C119 C 0.2991(7) 0.7571(12) 0.4772(7) 0.054(4) Uani 1 1 d . . .
H19A H 0.2725 0.7857 0.4355 0.081 Uiso 1 1 calc R . .
H19B H 0.2709 0.7359 0.4958 0.081 Uiso 1 1 calc R . .
H19C H 0.3225 0.7078 0.4704 0.081 Uiso 1 1 calc R . .
C120 C 0.3167(8) 0.9364(13) 0.5465(8) 0.059(5) Uani 1 1 d . . .
H20A H 0.2836 0.9564 0.5040 0.088 Uiso 1 1 calc R . .
H20B H 0.3482 0.9833 0.5675 0.088 Uiso 1 1 calc R . .
H20C H 0.2956 0.9205 0.5737 0.088 Uiso 1 1 calc R . .
C121 C 0.4059(7) 0.7832(12) 0.6174(7) 0.045(3) Uani 1 1 d . . .
C122 C 0.3614(10) 0.7430(16) 0.6421(9) 0.078(6) Uani 1 1 d . . .
H22A H 0.3875 0.7163 0.6847 0.117 Uiso 1 1 calc R . .
H22B H 0.3343 0.6983 0.6115 0.117 Uiso 1 1 calc R . .
H22C H 0.3335 0.7884 0.6463 0.117 Uiso 1 1 calc R . .
C123 C 0.4496(8) 0.8502(16) 0.6701(8) 0.075(6) Uani 1 1 d . . .
H23A H 0.4763 0.8195 0.7108 0.113 Uiso 1 1 calc R . .
H23B H 0.4220 0.8931 0.6775 0.113 Uiso 1 1 calc R . .
H23C H 0.4780 0.8803 0.6550 0.113 Uiso 1 1 calc R . .
C124 C 0.4498(10) 0.7106(16) 0.6114(8) 0.080(7) Uani 1 1 d . . .
H24A H 0.4720 0.6797 0.6529 0.120 Uiso 1 1 calc R . .
H24B H 0.4823 0.7370 0.6001 0.120 Uiso 1 1 calc R . .
H24C H 0.4230 0.6694 0.5773 0.120 Uiso 1 1 calc R . .
C201 C -0.1672(9) 0.5932(12) -0.1716(10) 0.072(6) Uani 1 1 d . . .
H20D H -0.1604 0.5964 -0.2110 0.086 Uiso 1 1 calc R . .
H20E H -0.1844 0.5345 -0.1699 0.086 Uiso 1 1 calc R . .
C202 C -0.2154(7) 0.6609(14) -0.1752(9) 0.063(5) Uani 1 1 d . . .
H20F H -0.2560 0.6545 -0.2163 0.075 Uiso 1 1 calc R . .
H20G H -0.2262 0.6540 -0.1384 0.075 Uiso 1 1 calc R . .
C203 C -0.1032(11) 0.5645(13) -0.0518(11) 0.091(8) Uani 1 1 d . . .
H20H H -0.1485 0.5613 -0.0576 0.109 Uiso 1 1 calc R . .
H20I H -0.0858 0.5044 -0.0465 0.109 Uiso 1 1 calc R . .
C204 C -0.0627(9) 0.6172(13) 0.0069(9) 0.070(6) Uani 1 1 d . . .
H20J H -0.0168 0.6171 0.0145 0.084 Uiso 1 1 calc R . .
H20K H -0.0646 0.5917 0.0456 0.084 Uiso 1 1 calc R . .
C205 C -0.0450(9) 0.5760(12) -0.1219(9) 0.068(5) Uani 1 1 d . . .
H20L H -0.0579 0.5250 -0.1514 0.081 Uiso 1 1 calc R . .
H20M H -0.0085 0.5585 -0.0800 0.081 Uiso 1 1 calc R . .
C206 C -0.0244(8) 0.6493(14) -0.1513(8) 0.064(5) Uani 1 1 d . . .
H20N H 0.0138 0.6315 -0.1576 0.077 Uiso 1 1 calc R . .
H20O H -0.0603 0.6647 -0.1942 0.077 Uiso 1 1 calc R . .
C207 C -0.2316(11) 0.7496(16) -0.3165(8) 0.084(7) Uani 1 1 d . . .
H20P H -0.2414 0.7895 -0.3531 0.125 Uiso 1 1 calc R . .
H20Q H -0.2679 0.7087 -0.3277 0.125 Uiso 1 1 calc R . .
H20R H -0.1918 0.7170 -0.3075 0.125 Uiso 1 1 calc R . .
C208 C -0.3006(9) 0.8666(19) -0.2558(13) 0.100(9) Uani 1 1 d . . .
C209 C -0.1582(8) 0.9023(12) -0.2277(7) 0.055(4) Uani 1 1 d . . .
H20S H -0.1785 0.9502 -0.2584 0.083 Uiso 1 1 calc R . .
H20T H -0.1218 0.8786 -0.2339 0.083 Uiso 1 1 calc R . .
H20U H -0.1422 0.9241 -0.1832 0.083 Uiso 1 1 calc R . .
C210 C -0.3297(13) 0.9265(19) -0.3151(13) 0.147(14) Uani 1 1 d . . .
H21A H -0.3713 0.9499 -0.3199 0.221 Uiso 1 1 calc R . .
H21B H -0.3368 0.8934 -0.3541 0.221 Uiso 1 1 calc R . .
H21C H -0.2996 0.9748 -0.3093 0.221 Uiso 1 1 calc R . .
C211 C -0.2843(13) 0.931(3) -0.1949(15) 0.145(14) Uani 1 1 d . . .
H21D H -0.3248 0.9566 -0.1982 0.218 Uiso 1 1 calc R . .
H21E H -0.2554 0.9780 -0.1953 0.218 Uiso 1 1 calc R . .
H21F H -0.2628 0.8983 -0.1542 0.218 Uiso 1 1 calc R . .
C212 C -0.3501(11) 0.796(3) -0.261(2) 0.22(3) Uani 1 1 d . . .
H21G H -0.3783 0.8187 -0.2426 0.337 Uiso 1 1 calc R . .
H21H H -0.3269 0.7444 -0.2365 0.337 Uiso 1 1 calc R . .
H21I H -0.3766 0.7807 -0.3065 0.337 Uiso 1 1 calc R . .
C213 C -0.1850(9) 0.835(2) -0.0092(10) 0.109(11) Uani 1 1 d . . .
H21J H -0.2302 0.8190 -0.0209 0.163 Uiso 1 1 calc R . .
H21K H -0.1800 0.8443 -0.0488 0.163 Uiso 1 1 calc R . .
H21L H -0.1737 0.8885 0.0167 0.163 Uiso 1 1 calc R . .
C214 C -0.1839(10) 0.6549(19) 0.0459(11) 0.100(9) Uani 1 1 d . . .
H21M H -0.2123 0.6326 0.0024 0.150 Uiso 1 1 calc R . .
H21N H -0.2105 0.6790 0.0654 0.150 Uiso 1 1 calc R . .
H21O H -0.1569 0.6073 0.0731 0.150 Uiso 1 1 calc R . .
C215 C -0.0722(8) 0.7855(18) 0.1250(7) 0.071(6) Uani 1 1 d . . .
C216 C -0.0274(10) 0.8539(16) 0.1219(9) 0.078(6) Uani 1 1 d . . .
H21P H 0.0079 0.8641 0.1655 0.117 Uiso 1 1 calc R . .
H21Q H -0.0516 0.9082 0.1049 0.117 Uiso 1 1 calc R . .
H21R H -0.0090 0.8342 0.0931 0.117 Uiso 1 1 calc R . .
C217 C -0.0291(10) 0.709(2) 0.1664(9) 0.114(10) Uani 1 1 d . . .
H21S H 0.0064 0.7317 0.2063 0.172 Uiso 1 1 calc R . .
H21T H -0.0110 0.6771 0.1413 0.172 Uiso 1 1 calc R . .
H21U H -0.0557 0.6687 0.1778 0.172 Uiso 1 1 calc R . .
C218 C -0.1115(11) 0.820(3) 0.1586(10) 0.133(15) Uani 1 1 d . . .
H21V H -0.0866 0.8652 0.1899 0.200 Uiso 1 1 calc R . .
H21W H -0.1206 0.7718 0.1815 0.200 Uiso 1 1 calc R . .
H21X H -0.1527 0.8443 0.1261 0.200 Uiso 1 1 calc R . .
C219 C 0.1262(8) 0.6472(14) -0.0324(8) 0.062(5) Uani 1 1 d . . .
H21Y H 0.1175 0.6109 -0.0705 0.093 Uiso 1 1 calc R . .
H21Z H 0.1148 0.6146 -0.0023 0.093 Uiso 1 1 calc R . .
H22D H 0.1725 0.6626 -0.0106 0.093 Uiso 1 1 calc R . .
C220 C 0.0800(8) 0.8084(15) 0.0152(8) 0.071(6) Uani 1 1 d . . .
H22E H 0.0648 0.8686 0.0040 0.106 Uiso 1 1 calc R . .
H22F H 0.1253 0.8085 0.0491 0.106 Uiso 1 1 calc R . .
H22G H 0.0526 0.7778 0.0311 0.106 Uiso 1 1 calc R . .
C221 C 0.1086(8) 0.8241(15) -0.1044(9) 0.068(5) Uani 1 1 d . . .
C222 C 0.1800(10) 0.8523(19) -0.0597(13) 0.105(9) Uani 1 1 d . . .
H22H H 0.1924 0.8996 -0.0807 0.157 Uiso 1 1 calc R . .
H22I H 0.2091 0.8024 -0.0525 0.157 Uiso 1 1 calc R . .
H22J H 0.1835 0.8727 -0.0180 0.157 Uiso 1 1 calc R . .
C223 C 0.0674(10) 0.9093(16) -0.1258(11) 0.086(7) Uani 1 1 d . . .
H22K H 0.0860 0.9488 -0.1465 0.129 Uiso 1 1 calc R . .
H22L H 0.0676 0.9379 -0.0876 0.129 Uiso 1 1 calc R . .
H22M H 0.0225 0.8949 -0.1568 0.129 Uiso 1 1 calc R . .
C224 C 0.1041(10) 0.774(2) -0.1659(9) 0.098(9) Uani 1 1 d . . .
H22N H 0.1090 0.8152 -0.1958 0.147 Uiso 1 1 calc R . .
H22O H 0.0616 0.7449 -0.1878 0.147 Uiso 1 1 calc R . .
H22P H 0.1387 0.7299 -0.1523 0.147 Uiso 1 1 calc R . .
C301 C 0.3845(6) 0.7949(11) 0.9630(6) 0.042(3) Uani 1 1 d . . .
H30A H 0.3420 0.7938 0.9640 0.050 Uiso 1 1 calc R . .
H30B H 0.3983 0.8565 0.9647 0.050 Uiso 1 1 calc R . .
C302 C 0.4355(8) 0.7439(10) 1.0212(7) 0.051(4) Uani 1 1 d . . .
H30C H 0.4788 0.7511 1.0222 0.061 Uiso 1 1 calc R . .
H30D H 0.4379 0.7684 1.0619 0.061 Uiso 1 1 calc R . .
C303 C 0.3108(6) 0.7562(9) 0.8503(6) 0.036(3) Uani 1 1 d . . .
H30E H 0.3106 0.7544 0.8072 0.043 Uiso 1 1 calc R . .
H30F H 0.2907 0.8118 0.8537 0.043 Uiso 1 1 calc R . .
C304 C 0.2713(6) 0.6803(10) 0.8561(7) 0.044(4) Uani 1 1 d . . .
H30G H 0.2673 0.6855 0.8970 0.053 Uiso 1 1 calc R . .
H30H H 0.2270 0.6815 0.8193 0.053 Uiso 1 1 calc R . .
C305 C 0.4244(6) 0.7946(9) 0.8832(6) 0.035(3) Uani 1 1 d . . .
H30I H 0.4626 0.8162 0.9223 0.042 Uiso 1 1 calc R . .
H30J H 0.4033 0.8450 0.8545 0.042 Uiso 1 1 calc R . .
C306 C 0.4462(7) 0.7285(11) 0.8476(7) 0.050(4) Uani 1 1 d . . .
H30K H 0.4084 0.7090 0.8072 0.059 Uiso 1 1 calc R . .
H30L H 0.4786 0.7551 0.8357 0.059 Uiso 1 1 calc R . .
C307 C 0.3392(8) 0.6800(14) 1.0872(8) 0.065(5) Uani 1 1 d . . .
H30M H 0.3115 0.7121 1.0474 0.098 Uiso 1 1 calc R . .
H30N H 0.3657 0.7213 1.1213 0.098 Uiso 1 1 calc R . .
H30O H 0.3118 0.6463 1.1016 0.098 Uiso 1 1 calc R . .
C308 C 0.3441(7) 0.5032(14) 1.0294(8) 0.063(5) Uani 1 1 d . . .
H30P H 0.3116 0.5182 0.9853 0.095 Uiso 1 1 calc R . .
H30Q H 0.3220 0.4819 1.0545 0.095 Uiso 1 1 calc R . .
H30R H 0.3730 0.4577 1.0273 0.095 Uiso 1 1 calc R . .
C309 C 0.4666(6) 0.5699(11) 1.1508(6) 0.044(3) Uani 1 1 d . . .
C310 C 0.4438(9) 0.5302(16) 1.1971(9) 0.079(7) Uani 1 1 d . . .
H31A H 0.4817 0.5143 1.2378 0.118 Uiso 1 1 calc R . .
H31B H 0.4180 0.4778 1.1774 0.118 Uiso 1 1 calc R . .
H31C H 0.4170 0.5726 1.2062 0.118 Uiso 1 1 calc R . .
C311 C 0.5082(8) 0.5019(15) 1.1385(7) 0.067(6) Uani 1 1 d . . .
H31D H 0.5506 0.4974 1.1768 0.101 Uiso 1 1 calc R . .
H31E H 0.5144 0.5193 1.1007 0.101 Uiso 1 1 calc R . .
H31F H 0.4862 0.4451 1.1300 0.101 Uiso 1 1 calc R . .
C312 C 0.5086(8) 0.6528(13) 1.1821(7) 0.066(5) Uani 1 1 d . . .
H31G H 0.5461 0.6367 1.2230 0.099 Uiso 1 1 calc R . .
H31H H 0.4822 0.6961 1.1909 0.099 Uiso 1 1 calc R . .
H31I H 0.5238 0.6777 1.1522 0.099 Uiso 1 1 calc R . .
C313 C 0.2758(8) 0.4024(11) 0.8506(8) 0.058(4) Uani 1 1 d . . .
H31J H 0.3229 0.3922 0.8704 0.087 Uiso 1 1 calc R . .
H31K H 0.2533 0.3549 0.8203 0.087 Uiso 1 1 calc R . .
H31L H 0.2614 0.4046 0.8847 0.087 Uiso 1 1 calc R . .
C314 C 0.1659(7) 0.5304(12) 0.7746(8) 0.061(5) Uani 1 1 d . . .
H31M H 0.1543 0.5861 0.7512 0.092 Uiso 1 1 calc R . .
H31N H 0.1557 0.5326 0.8115 0.092 Uiso 1 1 calc R . .
H31O H 0.1411 0.4832 0.7451 0.092 Uiso 1 1 calc R . .
C315 C 0.2756(9) 0.5000(13) 0.7345(8) 0.059(5) Uani 1 1 d . . .
C316 C 0.2534(10) 0.5807(15) 0.6898(9) 0.073(5) Uani 1 1 d . . .
H31P H 0.2716 0.5780 0.6587 0.109 Uiso 1 1 calc R . .
H31Q H 0.2687 0.6337 0.7162 0.109 Uiso 1 1 calc R . .
H31R H 0.2058 0.5815 0.6663 0.109 Uiso 1 1 calc R . .
C317 C 0.3522(8) 0.4849(18) 0.7600(10) 0.084(7) Uani 1 1 d . . .
H31S H 0.3620 0.4817 0.7228 0.126 Uiso 1 1 calc R . .
H31T H 0.3652 0.4301 0.7846 0.126 Uiso 1 1 calc R . .
H31U H 0.3764 0.5335 0.7882 0.126 Uiso 1 1 calc R . .
C318 C 0.2409(11) 0.4143(15) 0.6921(9) 0.083(7) Uani 1 1 d . . .
H31V H 0.2409 0.4182 0.6496 0.124 Uiso 1 1 calc R . .
H31W H 0.1959 0.4108 0.6860 0.124 Uiso 1 1 calc R . .
H31X H 0.2648 0.3621 0.7149 0.124 Uiso 1 1 calc R . .
C319 C 0.5889(8) 0.5787(14) 1.0047(7) 0.059(4) Uani 1 1 d . . .
H31Y H 0.5624 0.5264 0.9992 0.089 Uiso 1 1 calc R . .
H31Z H 0.5843 0.6182 1.0359 0.089 Uiso 1 1 calc R . .
H32A H 0.6347 0.5619 1.0210 0.089 Uiso 1 1 calc R . .
C320 C 0.6043(8) 0.7442(14) 0.9396(9) 0.070(6) Uani 1 1 d . . .
H32B H 0.6024 0.7664 0.8989 0.105 Uiso 1 1 calc R . .
H32C H 0.6499 0.7367 0.9717 0.105 Uiso 1 1 calc R . .
H32D H 0.5831 0.7858 0.9563 0.105 Uiso 1 1 calc R . .
C321 C 0.5827(7) 0.5662(13) 0.8674(9) 0.055(4) Uani 1 1 d . . .
C322 C 0.5564(10) 0.4722(15) 0.8615(11) 0.081(6) Uani 1 1 d . . .
H32E H 0.5627 0.4410 0.8276 0.122 Uiso 1 1 calc R . .
H32F H 0.5099 0.4740 0.8500 0.122 Uiso 1 1 calc R . .
H32G H 0.5799 0.4419 0.9031 0.122 Uiso 1 1 calc R . .
C323 C 0.5502(11) 0.6105(16) 0.7969(9) 0.084(7) Uani 1 1 d . . .
H32H H 0.5626 0.5778 0.7676 0.126 Uiso 1 1 calc R . .
H32I H 0.5653 0.6709 0.8002 0.126 Uiso 1 1 calc R . .
H32J H 0.5027 0.6099 0.7797 0.126 Uiso 1 1 calc R . .
C324 C 0.6555(9) 0.5668(17) 0.8898(12) 0.087(7) Uani 1 1 d . . .
H32K H 0.6656 0.5325 0.8595 0.130 Uiso 1 1 calc R . .
H32L H 0.6777 0.5413 0.9334 0.130 Uiso 1 1 calc R . .
H32M H 0.6703 0.6270 0.8909 0.130 Uiso 1 1 calc R . .
C401 C 0.0424(7) 0.7726(10) 0.6028(7) 0.046(3) Uani 1 1 d . . .
H40A H 0.0382 0.7108 0.5889 0.056 Uiso 1 1 calc R . .
H40B H 0.0470 0.7742 0.6476 0.056 Uiso 1 1 calc R . .
C402 C -0.0168(6) 0.8213(9) 0.5589(6) 0.038(3) Uani 1 1 d . . .
H40C H -0.0556 0.7950 0.5600 0.046 Uiso 1 1 calc R . .
H40D H -0.0224 0.8181 0.5137 0.046 Uiso 1 1 calc R . .
C403 C 0.1608(6) 0.8072(9) 0.6672(6) 0.039(3) Uani 1 1 d . . .
H40E H 0.1590 0.7524 0.6891 0.047 Uiso 1 1 calc R . .
H40F H 0.2010 0.8063 0.6616 0.047 Uiso 1 1 calc R . .
C404 C 0.1627(7) 0.8839(10) 0.7088(6) 0.041(3) Uani 1 1 d . . .
H40G H 0.2030 0.8819 0.7505 0.049 Uiso 1 1 calc R . .
H40H H 0.1249 0.8815 0.7186 0.049 Uiso 1 1 calc R . .
C405 C 0.1158(7) 0.7748(9) 0.5493(6) 0.038(3) Uani 1 1 d . . .
H40I H 0.0751 0.7512 0.5143 0.046 Uiso 1 1 calc R . .
H40J H 0.1475 0.7265 0.5670 0.046 Uiso 1 1 calc R . .
C406 C 0.1429(7) 0.8453(10) 0.5224(7) 0.046(4) Uani 1 1 d . . .
H40K H 0.1857 0.8649 0.5566 0.055 Uiso 1 1 calc R . .
H40L H 0.1497 0.8214 0.4859 0.055 Uiso 1 1 calc R . .
C407 C -0.0059(8) 1.0447(13) 0.6745(8) 0.060(5) Uani 1 1 d . . .
H40M H 0.0386 1.0251 0.7025 0.090 Uiso 1 1 calc R . .
H40N H -0.0268 1.0626 0.7016 0.090 Uiso 1 1 calc R . .
H40O H -0.0048 1.0942 0.6482 0.090 Uiso 1 1 calc R . .
C408 C -0.0624(8) 0.8621(15) 0.6717(8) 0.066(5) Uani 1 1 d . . .
H40P H -0.0914 0.8165 0.6438 0.099 Uiso 1 1 calc R . .
H40Q H -0.0807 0.8864 0.6993 0.099 Uiso 1 1 calc R . .
H40R H -0.0195 0.8370 0.6991 0.099 Uiso 1 1 calc R . .
C409 C -0.1403(6) 0.9911(13) 0.5587(7) 0.050(4) Uani 1 1 d . . .
C410 C -0.1803(8) 1.0174(16) 0.5952(9) 0.075(7) Uani 1 1 d . . .
H41A H -0.2255 1.0288 0.5636 0.113 Uiso 1 1 calc R . .
H41B H -0.1615 1.0702 0.6209 0.113 Uiso 1 1 calc R . .
H41C H -0.1791 0.9698 0.6241 0.113 Uiso 1 1 calc R . .
C411 C -0.1349(7) 1.0704(14) 0.5215(9) 0.068(6) Uani 1 1 d . . .
H41D H -0.1785 1.0892 0.4902 0.103 Uiso 1 1 calc R . .
H41E H -0.1095 1.0550 0.4984 0.103 Uiso 1 1 calc R . .
H41F H -0.1132 1.1179 0.5521 0.103 Uiso 1 1 calc R . .
C412 C -0.1760(8) 0.9203(16) 0.5086(9) 0.082(7) Uani 1 1 d . . .
H41G H -0.2147 0.9454 0.4727 0.123 Uiso 1 1 calc R . .
H41H H -0.1893 0.8735 0.5291 0.123 Uiso 1 1 calc R . .
H41I H -0.1470 0.8965 0.4918 0.123 Uiso 1 1 calc R . .
C413 C 0.3061(7) 0.9649(14) 0.7249(8) 0.060(5) Uani 1 1 d . . .
H41J H 0.3165 0.9373 0.7668 0.090 Uiso 1 1 calc R . .
H41K H 0.3423 1.0026 0.7293 0.090 Uiso 1 1 calc R . .
H41L H 0.2993 0.9197 0.6923 0.090 Uiso 1 1 calc R . .
C414 C 0.2238(7) 1.0966(13) 0.6282(8) 0.057(4) Uani 1 1 d . . .
H41M H 0.1853 1.1341 0.6133 0.086 Uiso 1 1 calc R . .
H41N H 0.2196 1.0573 0.5929 0.086 Uiso 1 1 calc R . .
H41O H 0.2628 1.1328 0.6409 0.086 Uiso 1 1 calc R . .
C415 C 0.2408(8) 1.1006(11) 0.7699(9) 0.058(5) Uani 1 1 d . . .
C416 C 0.2421(11) 1.0495(17) 0.8269(9) 0.087(7) Uani 1 1 d . . .
H41P H 0.2516 1.0891 0.8634 0.130 Uiso 1 1 calc R . .
H41Q H 0.2760 1.0045 0.8399 0.130 Uiso 1 1 calc R . .
H41R H 0.1997 1.0218 0.8141 0.130 Uiso 1 1 calc R . .
C417 C 0.1841(9) 1.1679(15) 0.7475(11) 0.088(8) Uani 1 1 d . . .
H41S H 0.1869 1.2005 0.7853 0.132 Uiso 1 1 calc R . .
H41T H 0.1424 1.1370 0.7270 0.132 Uiso 1 1 calc R . .
H41U H 0.1874 1.2085 0.7162 0.132 Uiso 1 1 calc R . .
C418 C 0.3078(8) 1.1545(14) 0.7974(10) 0.077(6) Uani 1 1 d . . .
H41V H 0.3118 1.1906 0.8342 0.115 Uiso 1 1 calc R . .
H41W H 0.3079 1.1920 0.7630 0.115 Uiso 1 1 calc R . .
H41X H 0.3445 1.1138 0.8119 0.115 Uiso 1 1 calc R . .
C419 C -0.0276(7) 0.9954(14) 0.4128(7) 0.057(4) Uani 1 1 d . . .
H41Y H -0.0592 1.0040 0.3673 0.086 Uiso 1 1 calc R . .
H41Z H -0.0155 1.0521 0.4347 0.086 Uiso 1 1 calc R . .
H42A H -0.0471 0.9589 0.4344 0.086 Uiso 1 1 calc R . .
C420 C 0.0218(11) 0.8341(16) 0.3692(8) 0.082(7) Uani 1 1 d . . .
H42B H -0.0128 0.8459 0.3255 0.124 Uiso 1 1 calc R . .
H42C H 0.0058 0.7934 0.3916 0.124 Uiso 1 1 calc R . .
H42D H 0.0593 0.8084 0.3661 0.124 Uiso 1 1 calc R . .
C421 C 0.0872(8) 1.0129(14) 0.3781(7) 0.058(5) Uani 1 1 d . . .
C422 C 0.1141(13) 1.0982(18) 0.4190(12) 0.103(9) Uani 1 1 d . . .
H42E H 0.1274 1.1394 0.3947 0.154 Uiso 1 1 calc R . .
H42F H 0.1517 1.0838 0.4603 0.154 Uiso 1 1 calc R . .
H42G H 0.0800 1.1247 0.4277 0.154 Uiso 1 1 calc R . .
C423 C 0.1421(12) 0.972(2) 0.3713(13) 0.117(10) Uani 1 1 d . . .
H42H H 0.1525 1.0064 0.3414 0.175 Uiso 1 1 calc R . .
H42I H 0.1298 0.9125 0.3541 0.175 Uiso 1 1 calc R . .
H42J H 0.1802 0.9693 0.4139 0.175 Uiso 1 1 calc R . .
C424 C 0.0377(11) 1.039(2) 0.3102(11) 0.113(10) Uani 1 1 d . . .
H42K H 0.0390 1.1026 0.3053 0.169 Uiso 1 1 calc R . .
H42L H -0.0060 1.0219 0.3033 0.169 Uiso 1 1 calc R . .
H42M H 0.0480 1.0102 0.2780 0.169 Uiso 1 1 calc R . .

loop_
_atom_site_aniso_label
_atom_site_aniso_U_11
_atom_site_aniso_U_22
_atom_site_aniso_U_33
_atom_site_aniso_U_23
_atom_site_aniso_U_13
_atom_site_aniso_U_12
U1 0.0238(2) 0.0285(3) 0.0325(2) 0.00073(18) 0.01031(17) 0.00008(18)
U2 0.0255(2) 0.0335(3) 0.0329(2) -0.00110(19) 0.00754(18) 0.00052(19)
U3 0.0212(2) 0.0298(3) 0.0286(2) 0.00209(18) 0.00332(16) 0.00210(18)
U4 0.02049(18) 0.0321(3) 0.02649(19) 0.00236(17) 0.00375(16) 0.00109(19)
Cl1 0.052(2) 0.0297(19) 0.0451(17) 0.0024(14) 0.0164(16) -0.0039(15)
Cl2 0.051(2) 0.038(2) 0.060(2) -0.0072(17) 0.0129(18) -0.0005(17)
Cl3 0.0429(19) 0.0337(18) 0.058(2) 0.0113(16) 0.0131(17) 0.0089(15)
Cl4 0.047(2) 0.040(2) 0.0524(19) 0.0089(16) 0.0072(17) 0.0120(17)
N11 0.034(6) 0.036(7) 0.043(6) 0.010(5) 0.014(5) 0.004(5)
N12 0.027(5) 0.037(6) 0.046(6) 0.008(5) 0.018(5) 0.007(5)
N13 0.041(6) 0.031(6) 0.033(5) -0.008(5) 0.007(5) 0.000(5)
N14 0.040(5) 0.017(5) 0.048(5) 0.000(5) 0.020(5) 0.003(5)
N21 0.040(6) 0.037(7) 0.040(6) -0.011(5) 0.009(5) -0.004(5)
N22 0.046(7) 0.060(10) 0.043(7) 0.014(6) -0.005(6) -0.003(7)
N23 0.041(6) 0.057(9) 0.040(6) -0.011(6) 0.013(5) 0.003(6)
N24 0.057(8) 0.031(8) 0.078(9) 0.009(7) 0.015(7) 0.003(6)
N31 0.033(5) 0.032(6) 0.029(5) -0.004(4) 0.008(4) 0.001(5)
N32 0.025(5) 0.039(7) 0.038(5) -0.009(5) 0.002(4) -0.002(5)
N33 0.036(6) 0.037(7) 0.036(5) 0.003(5) 0.011(5) -0.005(5)
N34 0.028(5) 0.034(6) 0.032(5) 0.003(4) 0.006(4) 0.004(5)
N41 0.016(4) 0.050(7) 0.037(5) -0.008(5) 0.004(4) -0.002(5)
N42 0.027(5) 0.039(7) 0.024(4) 0.001(4) 0.005(4) 0.000(5)
N43 0.029(5) 0.046(7) 0.025(4) 0.005(4) 0.013(4) 0.005(5)
N44 0.040(6) 0.036(7) 0.041(6) -0.003(5) 0.014(5) 0.006(6)
Si11 0.0368(19) 0.050(3) 0.0316(16) 0.0029(17) 0.0078(15) 0.0073(19)
Si12 0.0279(17) 0.041(2) 0.052(2) -0.0072(17) 0.0173(17) -0.0056(16)
Si13 0.0329(18) 0.041(2) 0.0403(18) -0.0051(16) 0.0179(16) -0.0027(16)
Si21 0.0341(19) 0.052(3) 0.0387(18) 0.0029(19) 0.0037(16) -0.0009(19)
Si22 0.0318(19) 0.103(5) 0.041(2) 0.014(2) 0.0122(17) -0.001(2)
Si23 0.0302(17) 0.055(3) 0.0379(18) 0.0049(17) 0.0128(15) 0.0106(17)
Si31 0.0227(15) 0.043(2) 0.0314(15) -0.0005(14) 0.0054(13) 0.0026(15)
Si32 0.0276(17) 0.042(2) 0.0376(18) -0.0015(16) 0.0014(15) -0.0016(16)
Si33 0.0233(16) 0.052(3) 0.0406(19) -0.0059(17) 0.0086(15) -0.0026(16)
Si41 0.0286(17) 0.057(3) 0.0338(16) -0.0029(16) 0.0122(15) 0.0007(17)
Si42 0.0211(15) 0.044(2) 0.0336(17) -0.0006(15) 0.0065(14) -0.0012(15)
Si43 0.038(2) 0.065(3) 0.0283(16) 0.0027(17) 0.0094(16) 0.003(2)
C101 0.041(8) 0.034(8) 0.067(10) 0.014(7) 0.011(7) 0.011(6)
C102 0.039(7) 0.050(10) 0.043(7) -0.007(7) 0.014(6) 0.017(7)
C103 0.049(9) 0.066(12) 0.049(8) 0.006(8) 0.024(7) -0.016(8)
C104 0.038(7) 0.047(9) 0.054(8) 0.016(7) 0.015(7) -0.001(7)
C105 0.050(9) 0.038(9) 0.065(10) -0.004(7) 0.029(8) -0.006(7)
C106 0.043(8) 0.035(9) 0.060(8) -0.009(7) 0.024(7) -0.002(6)
C107 0.084(13) 0.059(12) 0.059(10) 0.010(9) 0.034(10) 0.014(10)
C108 0.055(10) 0.087(15) 0.036(7) 0.005(8) 0.003(7) 0.031(10)
C109 0.045(8) 0.052(10) 0.057(9) -0.009(8) 0.005(7) -0.019(8)
C110 0.119(19) 0.14(2) 0.045(9) -0.009(12) 0.036(12) -0.071(18)
C111 0.094(16) 0.077(16) 0.064(11) -0.012(11) -0.002(11) -0.025(13)
C112 0.034(9) 0.11(2) 0.16(2) -0.053(19) 0.018(12) -0.016(11)
C113 0.037(7) 0.046(9) 0.045(7) 0.000(7) 0.016(6) 0.005(7)
C114 0.045(9) 0.058(11) 0.087(12) 0.003(9) 0.035(9) -0.009(8)
C115 0.046(8) 0.050(10) 0.061(9) -0.001(7) 0.034(7) 0.001(7)
C116 0.044(9) 0.089(15) 0.077(12) -0.018(11) 0.014(9) 0.002(10)
C117 0.073(12) 0.059(12) 0.057(9) -0.002(8) 0.031(9) -0.002(10)
C118 0.105(17) 0.077(16) 0.117(17) 0.009(14) 0.086(16) 0.002(13)
C119 0.042(8) 0.065(12) 0.047(8) -0.010(8) 0.013(7) -0.014(8)
C120 0.054(9) 0.077(13) 0.074(10) -0.018(9) 0.054(9) 0.004(9)
C121 0.040(7) 0.056(10) 0.042(7) 0.004(7) 0.021(6) 0.007(7)
C122 0.069(12) 0.104(19) 0.065(11) 0.005(11) 0.033(10) -0.015(12)
C123 0.043(9) 0.117(19) 0.047(9) -0.016(10) 0.003(8) 0.004(10)
C124 0.092(14) 0.099(17) 0.047(9) 0.023(10) 0.030(10) 0.047(13)
C201 0.070(12) 0.034(9) 0.078(11) -0.010(9) 0.003(10) -0.016(9)
C202 0.031(8) 0.080(14) 0.058(9) -0.005(9) 0.002(7) -0.018(8)
C203 0.083(14) 0.026(9) 0.117(17) 0.023(10) 0.005(13) -0.015(10)
C204 0.069(11) 0.057(12) 0.060(10) 0.036(9) 0.007(9) 0.013(10)
C205 0.070(11) 0.032(10) 0.079(12) -0.017(9) 0.013(10) 0.010(9)
C206 0.047(9) 0.087(15) 0.046(8) -0.015(9) 0.009(7) 0.027(9)
C207 0.085(14) 0.096(18) 0.043(9) -0.009(10) 0.006(9) -0.013(13)
C208 0.031(9) 0.11(2) 0.12(2) 0.049(17) 0.005(11) 0.020(11)
C209 0.073(11) 0.063(12) 0.034(7) -0.008(7) 0.027(7) -0.016(9)
C210 0.11(2) 0.09(2) 0.13(2) 0.010(18) -0.045(18) -0.002(18)
C211 0.070(17) 0.19(4) 0.15(3) -0.01(3) 0.023(18) 0.05(2)
C212 0.055(14) 0.21(4) 0.41(6) 0.21(4) 0.11(3) 0.07(2)
C213 0.040(9) 0.22(3) 0.059(11) 0.014(15) 0.018(9) 0.040(14)
C214 0.061(13) 0.13(2) 0.083(15) 0.023(15) 0.016(11) -0.029(14)
C215 0.041(8) 0.13(2) 0.035(7) 0.011(10) 0.015(7) -0.004(11)
C216 0.070(12) 0.106(19) 0.046(9) 0.005(10) 0.016(9) -0.016(12)
C217 0.070(14) 0.15(3) 0.055(11) 0.018(14) -0.030(10) -0.031(16)
C218 0.072(14) 0.27(5) 0.053(11) -0.008(19) 0.025(11) 0.03(2)
C219 0.044(9) 0.085(14) 0.054(9) 0.020(9) 0.019(8) 0.024(9)
C220 0.034(8) 0.088(15) 0.063(10) -0.032(11) -0.003(7) -0.011(9)
C221 0.042(8) 0.096(15) 0.060(10) 0.027(10) 0.018(8) 0.020(10)
C222 0.056(12) 0.13(2) 0.12(2) 0.043(18) 0.036(13) -0.011(14)
C223 0.070(12) 0.091(17) 0.096(15) 0.058(13) 0.037(12) 0.005(12)
C224 0.088(14) 0.17(3) 0.068(11) 0.045(15) 0.063(11) 0.063(17)
C301 0.033(7) 0.044(9) 0.045(7) -0.001(6) 0.015(6) 0.001(6)
C302 0.061(10) 0.042(9) 0.041(7) 0.000(6) 0.016(7) -0.005(7)
C303 0.036(7) 0.029(7) 0.038(6) 0.000(5) 0.013(5) 0.006(6)
C304 0.020(6) 0.054(10) 0.043(7) -0.006(6) 0.001(5) 0.009(6)
C305 0.027(6) 0.030(8) 0.039(6) 0.007(5) 0.006(5) 0.006(5)
C306 0.044(8) 0.057(10) 0.034(6) 0.009(6) 0.005(6) -0.009(7)
C307 0.039(8) 0.093(15) 0.055(9) 0.002(9) 0.014(7) 0.024(9)
C308 0.036(7) 0.090(15) 0.046(8) 0.003(9) 0.003(7) -0.019(9)
C309 0.032(7) 0.058(10) 0.034(6) -0.003(6) 0.009(5) 0.009(7)
C310 0.066(11) 0.119(19) 0.068(11) 0.049(12) 0.046(10) 0.040(12)
C311 0.046(8) 0.106(17) 0.036(7) 0.002(9) 0.007(7) 0.027(10)
C312 0.057(10) 0.074(13) 0.038(8) 0.007(8) -0.003(7) 0.000(9)
C313 0.055(9) 0.041(9) 0.054(8) 0.007(7) 0.003(8) 0.004(8)
C314 0.031(7) 0.065(12) 0.061(10) -0.005(8) -0.003(7) -0.005(7)
C315 0.072(11) 0.056(11) 0.063(9) 0.028(9) 0.042(9) 0.026(9)
C316 0.085(14) 0.063(13) 0.063(11) 0.004(10) 0.026(10) 0.003(11)
C317 0.050(10) 0.12(2) 0.084(13) -0.046(14) 0.036(10) -0.017(13)
C318 0.095(15) 0.084(16) 0.058(10) -0.041(10) 0.024(11) -0.005(13)
C319 0.043(8) 0.068(12) 0.048(8) -0.001(8) 0.004(7) 0.000(9)
C320 0.045(9) 0.090(16) 0.081(12) -0.024(11) 0.035(9) -0.012(9)
C321 0.039(8) 0.057(11) 0.081(11) -0.012(9) 0.037(8) -0.019(8)
C322 0.088(14) 0.069(14) 0.108(16) -0.017(13) 0.063(13) -0.018(12)
C323 0.119(18) 0.099(18) 0.058(10) -0.017(11) 0.062(12) -0.020(14)
C324 0.054(11) 0.086(16) 0.135(19) -0.032(15) 0.055(13) -0.006(11)
C401 0.054(9) 0.023(7) 0.057(8) -0.008(6) 0.022(7) -0.004(7)
C402 0.025(6) 0.027(7) 0.047(7) -0.006(6) 0.003(5) -0.005(5)
C403 0.036(6) 0.029(7) 0.039(6) 0.015(6) 0.005(5) 0.006(6)
C404 0.039(7) 0.047(9) 0.031(6) 0.003(6) 0.010(5) -0.009(6)
C405 0.047(7) 0.020(6) 0.043(6) -0.006(5) 0.015(6) 0.002(6)
C406 0.040(7) 0.050(10) 0.052(8) 0.009(7) 0.026(7) 0.016(7)
C407 0.051(9) 0.080(13) 0.053(9) -0.033(9) 0.026(8) -0.008(9)
C408 0.049(9) 0.106(17) 0.047(8) 0.023(9) 0.024(8) 0.006(10)
C409 0.029(6) 0.071(12) 0.049(7) 0.000(8) 0.016(6) -0.005(8)
C410 0.046(9) 0.13(2) 0.057(10) -0.013(11) 0.027(8) 0.007(10)
C411 0.033(8) 0.072(13) 0.090(13) 0.038(11) 0.018(8) 0.016(8)
C412 0.035(9) 0.117(19) 0.057(10) -0.018(11) -0.012(8) 0.001(10)
C413 0.035(7) 0.090(15) 0.061(9) -0.010(9) 0.026(7) 0.020(8)
C414 0.034(7) 0.068(12) 0.064(9) 0.018(9) 0.017(7) 0.000(8)
C415 0.055(9) 0.028(9) 0.076(11) -0.014(8) 0.015(8) -0.011(7)
C416 0.086(15) 0.11(2) 0.060(11) -0.032(12) 0.033(11) -0.006(14)
C417 0.052(11) 0.069(14) 0.127(18) -0.056(14) 0.025(12) -0.014(10)
C418 0.054(10) 0.058(12) 0.080(12) -0.024(10) -0.005(9) -0.013(9)
C419 0.037(7) 0.082(13) 0.045(7) 0.005(8) 0.012(6) -0.005(9)
C420 0.100(16) 0.107(18) 0.037(8) -0.005(9) 0.028(10) -0.013(13)
C421 0.049(9) 0.092(15) 0.029(6) 0.005(7) 0.013(6) 0.016(9)
C422 0.13(2) 0.10(2) 0.118(19) 0.038(16) 0.084(18) 0.003(16)
C423 0.095(18) 0.15(3) 0.14(2) 0.01(2) 0.085(18) 0.00(2)
C424 0.074(15) 0.15(3) 0.084(15) 0.055(17) 0.010(12) -0.014(15)

loop_
_atom_type_symbol
_atom_type_description
_atom_type_scat_dispersion_real
_atom_type_scat_dispersion_imag
_atom_type_scat_source
C C 0.0033 0.0016 'International Tables Vol C Tables 4.2.6.8 and 6.1.1.4'
H H 0.0000 0.0000 'International Tables Vol C Tables 4.2.6.8 and 6.1.1.4'
N N 0.0061 0.0033 'International Tables Vol C Tables 4.2.6.8 and 6.1.1.4'
Si Si 0.0817 0.0704 'International Tables Vol C Tables 4.2.6.8 and 6.1.1.4'
Cl Cl 0.1484 0.1585 'International Tables Vol C Tables 4.2.6.8 and 6.1.1.4'
U U -9.6767 9.6646 'International Tables Vol C Tables 4.2.6.8 and 6.1.1.4'

loop_
_geom_angle_atom_site_label_1
_geom_angle_atom_site_label_2
_geom_angle_atom_site_label_3
_geom_angle
_geom_angle_site_symmetry_1
_geom_angle_site_symmetry_3
_geom_angle_publ_flag
N13 U1 N12 109.5(4) . . y
N13 U1 N11 106.6(4) . . y
N12 U1 N11 108.9(4) . . y
N13 U1 N14 69.9(4) . . y
N12 U1 N14 69.0(4) . . y
N11 U1 N14 69.4(4) . . y
N13 U1 Cl1 106.7(3) . . y
N12 U1 Cl1 111.9(3) . . y
N11 U1 Cl1 113.1(3) . . y
N14 U1 Cl1 176.4(3) . . y
N13 U1 Si11 130.8(3) . . y
N12 U1 Si11 102.5(3) . . y
N11 U1 Si11 25.6(3) . . y
N14 U1 Si11 88.8(2) . . y
Cl1 U1 Si11 94.30(11) . . y
N13 U1 Si12 100.1(3) . . y
N12 U1 Si12 25.2(3) . . y
N11 U1 Si12 133.8(3) . . y
N14 U1 Si12 86.0(2) . . y
Cl1 U1 Si12 93.71(11) . . y
Si11 U1 Si12 122.82(10) . . y
N22 U2 N21 105.4(5) . . y
N22 U2 N23 108.4(5) . . y
N21 U2 N23 111.2(4) . . y
N22 U2 Cl2 106.5(4) . . y
N21 U2 Cl2 114.4(3) . . y
N23 U2 Cl2 110.5(4) . . y
N22 U2 N24 69.6(5) . . y
N21 U2 N24 69.5(4) . . y
N23 U2 N24 69.3(5) . . y
Cl2 U2 N24 175.4(3) . . y
N31 U3 N33 109.0(4) . . y
N31 U3 N32 104.7(4) . . y
N33 U3 N32 112.9(4) . . y
N31 U3 N34 70.5(4) . . y
N33 U3 N34 69.0(4) . . y
N32 U3 N34 70.5(4) . . y
N31 U3 Cl3 109.3(3) . . y
N33 U3 Cl3 107.8(3) . . y
N32 U3 Cl3 113.0(3) . . y
N34 U3 Cl3 176.1(2) . . y
N42 U4 N43 109.0(4) . . y
N42 U4 N41 107.0(4) . . y
N43 U4 N41 111.1(4) . . y
N42 U4 Cl4 107.3(3) . . y
N43 U4 Cl4 113.7(3) . . y
N41 U4 Cl4 108.4(3) . . y
N42 U4 N44 70.1(4) . . y
N43 U4 N44 69.7(4) . . y
N41 U4 N44 70.6(4) . . y
Cl4 U4 N44 176.5(3) . . y
N42 U4 Si43 134.0(3) . . y
N43 U4 Si43 25.8(3) . . y
N41 U4 Si43 102.6(3) . . y
Cl4 U4 Si43 95.40(12) . . y
N44 U4 Si43 88.1(3) . . y
C102 N11 Si11 121.2(9) . . ?
C102 N11 U1 116.9(9) . . ?
Si11 N11 U1 120.6(6) . . ?
C104 N12 Si12 119.6(9) . . ?
C104 N12 U1 116.3(8) . . ?
Si12 N12 U1 121.6(6) . . ?
C106 N13 Si13 118.9(10) . . ?
C106 N13 U1 114.8(9) . . ?
Si13 N13 U1 124.1(6) . . ?
C103 N14 C105 111.6(12) . . ?
C103 N14 C101 110.0(12) . . ?
C105 N14 C101 111.2(12) . . ?
C103 N14 U1 107.8(9) . . ?
C105 N14 U1 108.7(9) . . ?
C101 N14 U1 107.3(8) . . ?
C202 N21 Si21 118.5(10) . . ?
C202 N21 U2 118.2(9) . . ?
Si21 N21 U2 121.8(7) . . ?
C204 N22 Si22 118.5(13) . . ?
C204 N22 U2 116.0(13) . . ?
Si22 N22 U2 124.2(8) . . ?
C206 N23 Si23 118.2(10) . . ?
C206 N23 U2 115.2(10) . . ?
Si23 N23 U2 124.8(7) . . ?
C205 N24 C203 112.1(15) . . ?
C205 N24 C201 111.8(16) . . ?
C203 N24 C201 110.7(15) . . ?
C205 N24 U2 107.8(10) . . ?
C203 N24 U2 107.1(11) . . ?
C201 N24 U2 107.1(10) . . ?
C302 N31 Si31 121.0(10) . . ?
C302 N31 U3 114.0(9) . . ?
Si31 N31 U3 123.7(6) . . ?
C304 N32 Si32 118.5(8) . . ?
C304 N32 U3 116.5(7) . . ?
Si32 N32 U3 124.8(6) . . ?
C306 N33 Si33 118.1(10) . . ?
C306 N33 U3 115.7(9) . . ?
Si33 N33 U3 125.2(6) . . ?
C305 N34 C303 112.8(10) . . ?
C305 N34 C301 108.3(11) . . ?
C303 N34 C301 110.6(10) . . ?
C305 N34 U3 109.0(8) . . ?
C303 N34 U3 107.4(8) . . ?
C301 N34 U3 108.6(8) . . ?
C402 N41 Si41 119.4(10) . . ?
C402 N41 U4 112.6(8) . . ?
Si41 N41 U4 126.8(6) . . ?
C404 N42 Si42 119.4(8) . . ?
C404 N42 U4 115.5(7) . . ?
Si42 N42 U4 123.3(6) . . ?
C406 N43 Si43 122.3(9) . . ?
C406 N43 U4 114.8(8) . . ?
Si43 N43 U4 120.2(6) . . ?
C405 N44 C403 112.2(11) . . ?
C405 N44 C401 112.2(11) . . ?
C403 N44 C401 111.6(11) . . ?
C405 N44 U4 108.0(8) . . ?
C403 N44 U4 107.0(8) . . ?
C401 N44 U4 105.4(8) . . ?
N11 Si11 C108 106.7(7) . . ?
N11 Si11 C107 110.1(8) . . ?
C108 Si11 C107 106.6(9) . . ?
N11 Si11 C109 113.8(7) . . ?
C108 Si11 C109 109.9(10) . . ?
C107 Si11 C109 109.4(8) . . ?
N11 Si11 U1 33.8(4) . . ?
C108 Si11 U1 73.1(5) . . ?
C107 Si11 U1 123.6(7) . . ?
C109 Si11 U1 123.9(6) . . ?
N12 Si12 C114 112.1(7) . . ?
N12 Si12 C113 104.8(6) . . ?
C114 Si12 C113 108.4(8) . . ?
N12 Si12 C115 111.8(6) . . ?
C114 Si12 C115 109.3(8) . . ?
C113 Si12 C115 110.4(7) . . ?
N12 Si12 U1 33.2(4) . . ?
C114 Si12 U1 129.0(6) . . ?
C113 Si12 U1 72.2(4) . . ?
C115 Si12 U1 118.2(5) . . ?
N13 Si13 C120 109.6(7) . . ?
N13 Si13 C121 113.6(6) . . ?
C120 Si13 C121 108.0(7) . . ?
N13 Si13 C119 107.1(6) . . ?
C120 Si13 C119 110.5(8) . . ?
C121 Si13 C119 108.1(8) . . ?
N21 Si21 C207 110.7(8) . . ?
N21 Si21 C209 105.3(6) . . ?
C207 Si21 C209 109.4(9) . . ?
N21 Si21 C208 112.4(9) . . ?
C207 Si21 C208 109.7(12) . . ?
C209 Si21 C208 109.1(11) . . ?
N22 Si22 C213 106.7(8) . . ?
N22 Si22 C214 111.3(11) . . ?
C213 Si22 C214 106.3(11) . . ?
N22 Si22 C215 113.1(7) . . ?
C213 Si22 C215 109.6(12) . . ?
C214 Si22 C215 109.5(9) . . ?
N23 Si23 C220 105.6(7) . . ?
N23 Si23 C221 112.2(7) . . ?
C220 Si23 C221 110.3(10) . . ?
N23 Si23 C219 111.0(8) . . ?
C220 Si23 C219 108.5(9) . . ?
C221 Si23 C219 109.2(8) . . ?
N31 Si31 C307 111.3(8) . . ?
N31 Si31 C308 107.7(7) . . ?
C307 Si31 C308 107.4(9) . . ?
N31 Si31 C309 111.3(6) . . ?
C307 Si31 C309 110.0(7) . . ?
C308 Si31 C309 109.1(8) . . ?
N32 Si32 C315 108.1(8) . . ?
N32 Si32 C313 110.9(6) . . ?
C315 Si32 C313 108.9(8) . . ?
N32 Si32 C314 111.9(7) . . ?
C315 Si32 C314 109.7(8) . . ?
C313 Si32 C314 107.3(8) . . ?
N33 Si33 C320 110.1(7) . . ?
N33 Si33 C321 112.0(6) . . ?
C320 Si33 C321 109.8(8) . . ?
N33 Si33 C319 107.4(7) . . ?
C320 Si33 C319 107.7(9) . . ?
C321 Si33 C319 109.7(9) . . ?
N41 Si41 C407 107.2(6) . . ?
N41 Si41 C408 110.0(8) . . ?
C407 Si41 C408 108.1(9) . . ?
N41 Si41 C409 112.4(6) . . ?
C407 Si41 C409 110.6(8) . . ?
C408 Si41 C409 108.5(7) . . ?
N42 Si42 C414 107.4(6) . . ?
N42 Si42 C413 112.8(8) . . ?
C414 Si42 C413 106.4(8) . . ?
N42 Si42 C415 110.1(7) . . ?
C414 Si42 C415 112.9(9) . . ?
C413 Si42 C415 107.4(8) . . ?
N43 Si43 C420 111.5(8) . . ?
N43 Si43 C421 112.5(6) . . ?
C420 Si43 C421 108.7(8) . . ?
N43 Si43 C419 105.8(6) . . ?
C420 Si43 C419 108.6(9) . . ?
C421 Si43 C419 109.5(8) . . ?
N43 Si43 U4 34.1(4) . . ?
C420 Si43 U4 129.0(6) . . ?
C421 Si43 U4 119.0(5) . . ?
C419 Si43 U4 72.3(5) . . ?
N14 C101 C102 108.1(12) . . ?
N11 C102 C101 108.8(11) . . ?
N14 C103 C104 110.5(13) . . ?
N12 C104 C103 106.0(12) . . ?
N14 C105 C106 107.5(13) . . ?
N13 C106 C105 109.4(12) . . ?
C111 C109 C112 106.5(17) . . ?
C111 C109 C110 106.8(17) . . ?
C112 C109 C110 110(2) . . ?
C111 C109 Si11 112.1(15) . . ?
C112 C109 Si11 112.0(14) . . ?
C110 C109 Si11 109.6(12) . . ?
C118 C115 C117 109.9(16) . . ?
C118 C115 C116 108.3(15) . . ?
C117 C115 C116 106.3(15) . . ?
C118 C115 Si12 111.2(13) . . ?
C117 C115 Si12 110.6(11) . . ?
C116 C115 Si12 110.4(12) . . ?
C122 C121 C123 106.6(14) . . ?
C122 C121 C124 108.8(17) . . ?
C123 C121 C124 108.8(14) . . ?
C122 C121 Si13 113.1(11) . . ?
C123 C121 Si13 110.7(13) . . ?
C124 C121 Si13 108.8(10) . . ?
C202 C201 N24 110.6(14) . . ?
N21 C202 C201 108.4(13) . . ?
C204 C203 N24 109.1(15) . . ?
C203 C204 N22 108.8(13) . . ?
N24 C205 C206 108.2(14) . . ?
N23 C206 C205 108.6(13) . . ?
C210 C208 C212 110(2) . . ?
C210 C208 C211 104(3) . . ?
C212 C208 C211 112(3) . . ?
C210 C208 Si21 113(2) . . ?
C212 C208 Si21 111(2) . . ?
C211 C208 Si21 106.6(14) . . ?
C216 C215 C218 111(2) . . ?
C216 C215 C217 107.3(16) . . ?
C218 C215 C217 108.0(19) . . ?
C216 C215 Si22 110.7(11) . . ?
C218 C215 Si22 110.2(13) . . ?
C217 C215 Si22 109.3(17) . . ?
C223 C221 C224 109.9(16) . . ?
C223 C221 C222 107(2) . . ?
C224 C221 C222 110.7(18) . . ?
C223 C221 Si23 109.2(13) . . ?
C224 C221 Si23 108.7(17) . . ?
C222 C221 Si23 111.5(13) . . ?
N34 C301 C302 107.9(12) . . ?
N31 C302 C301 111.9(12) . . ?
N34 C303 C304 111.0(10) . . ?
N32 C304 C303 109.8(11) . . ?
N34 C305 C306 108.7(12) . . ?
N33 C306 C305 107.8(11) . . ?
C310 C309 C311 107.5(15) . . ?
C310 C309 C312 109.9(15) . . ?
C311 C309 C312 109.4(14) . . ?
C310 C309 Si31 111.1(11) . . ?
C311 C309 Si31 110.6(9) . . ?
C312 C309 Si31 108.3(11) . . ?
C316 C315 C317 109.9(17) . . ?
C316 C315 C318 108.8(15) . . ?
C317 C315 C318 105.4(16) . . ?
C316 C315 Si32 112.3(13) . . ?
C317 C315 Si32 110.1(12) . . ?
C318 C315 Si32 110.1(13) . . ?
C324 C321 C322 111.4(18) . . ?
C324 C321 C323 106.4(16) . . ?
C322 C321 C323 108.7(16) . . ?
C324 C321 Si33 110.6(13) . . ?
C322 C321 Si33 111.4(12) . . ?
C323 C321 Si33 108.1(13) . . ?
C402 C401 N44 110.4(13) . . ?
C401 C402 N41 109.2(10) . . ?
C404 C403 N44 110.8(11) . . ?
C403 C404 N42 109.2(10) . . ?
N44 C405 C406 109.2(12) . . ?
N43 C406 C405 110.6(11) . . ?
C412 C409 C411 107.1(15) . . ?
C412 C409 C410 110.3(14) . . ?
C411 C409 C410 108.4(17) . . ?
C412 C409 Si41 110.7(13) . . ?
C411 C409 Si41 109.5(10) . . ?
C410 C409 Si41 110.8(11) . . ?
C416 C415 C417 108.4(18) . . ?
C416 C415 C418 106.3(16) . . ?
C417 C415 C418 107.6(15) . . ?
C416 C415 Si42 114.2(13) . . ?
C417 C415 Si42 109.3(13) . . ?
C418 C415 Si42 110.7(14) . . ?
C423 C421 C424 106.6(18) . . ?
C423 C421 C422 107(2) . . ?
C424 C421 C422 108(2) . . ?
C423 C421 Si43 114.4(17) . . ?
C424 C421 Si43 110.0(14) . . ?
C422 C421 Si43 110.5(11) . . ?

loop_
_geom_bond_atom_site_label_1
_geom_bond_atom_site_label_2
_geom_bond_distance
_geom_bond_site_symmetry_2
_geom_bond_publ_flag
U1 N13 2.210(11) . y
U1 N12 2.223(11) . y
U1 N11 2.228(11) . y
U1 N14 2.679(12) . y
U1 Cl1 2.673(4) . y
U1 Si11 3.449(3) . ?
U1 Si12 3.454(4) . ?
U2 N22 2.208(14) . y
U2 N21 2.234(11) . y
U2 N23 2.212(12) . y
U2 Cl2 2.669(4) . y
U2 N24 2.641(14) . y
U3 N31 2.226(10) . y
U3 N33 2.212(11) . y
U3 N32 2.237(10) . y
U3 N34 2.643(11) . y
U3 Cl3 2.656(4) . y
U4 N42 2.223(9) . y
U4 N43 2.229(10) . y
U4 N41 2.228(11) . y
U4 Cl4 2.652(4) . y
U4 N44 2.660(13) . y
U4 Si43 3.440(4) . ?
N11 C102 1.454(18) . ?
N11 Si11 1.733(13) . ?
N12 C104 1.505(18) . ?
N12 Si12 1.725(11) . ?
N13 C106 1.488(19) . ?
N13 Si13 1.737(13) . ?
N14 C103 1.464(18) . ?
N14 C105 1.480(19) . ?
N14 C101 1.510(17) . ?
N21 C202 1.48(2) . ?
N21 Si21 1.736(13) . ?
N22 C204 1.48(2) . ?
N22 Si22 1.723(17) . ?
N23 C206 1.48(2) . ?
N23 Si23 1.735(12) . ?
N24 C205 1.50(2) . ?
N24 C203 1.51(3) . ?
N24 C201 1.52(2) . ?
N31 C302 1.459(19) . ?
N31 Si31 1.712(12) . ?
N32 C304 1.492(18) . ?
N32 Si32 1.756(11) . ?
N33 C306 1.493(18) . ?
N33 Si33 1.751(12) . ?
N34 C305 1.437(17) . ?
N34 C303 1.465(15) . ?
N34 C301 1.484(17) . ?
N41 C402 1.488(17) . ?
N41 Si41 1.700(11) . ?
N42 C404 1.498(17) . ?
N42 Si42 1.733(11) . ?
N43 C406 1.473(17) . ?
N43 Si43 1.729(10) . ?
N44 C405 1.470(17) . ?
N44 C403 1.490(16) . ?
N44 C401 1.506(19) . ?
Si11 C108 1.835(17) . ?
Si11 C107 1.892(18) . ?
Si11 C109 1.864(17) . ?
Si12 C114 1.860(18) . ?
Si12 C113 1.865(15) . ?
Si12 C115 1.877(16) . ?
Si13 C120 1.864(17) . ?
Si13 C121 1.882(15) . ?
Si13 C119 1.884(15) . ?
Si21 C207 1.87(2) . ?
Si21 C209 1.852(17) . ?
Si21 C208 1.90(2) . ?
Si22 C213 1.87(2) . ?
Si22 C214 1.88(2) . ?
Si22 C215 1.895(18) . ?
Si23 C220 1.867(18) . ?
Si23 C221 1.89(2) . ?
Si23 C219 1.888(18) . ?
Si31 C307 1.857(17) . ?
Si31 C308 1.880(18) . ?
Si31 C309 1.908(13) . ?
Si32 C315 1.853(16) . ?
Si32 C313 1.872(16) . ?
Si32 C314 1.879(15) . ?
Si33 C320 1.87(2) . ?
Si33 C321 1.899(18) . ?
Si33 C319 1.862(17) . ?
Si41 C407 1.876(16) . ?
Si41 C408 1.882(18) . ?
Si41 C409 1.918(14) . ?
Si42 C414 1.835(16) . ?
Si42 C413 1.838(15) . ?
Si42 C415 1.857(18) . ?
Si43 C420 1.88(2) . ?
Si43 C421 1.884(19) . ?
Si43 C419 1.867(17) . ?
C101 C102 1.54(2) . ?
C103 C104 1.54(2) . ?
C105 C106 1.56(2) . ?
C109 C111 1.52(3) . ?
C109 C112 1.52(3) . ?
C109 C110 1.57(3) . ?
C115 C118 1.53(2) . ?
C115 C117 1.50(2) . ?
C115 C116 1.56(2) . ?
C121 C122 1.49(2) . ?
C121 C123 1.55(2) . ?
C121 C124 1.53(2) . ?
C201 C202 1.48(3) . ?
C203 C204 1.47(3) . ?
C205 C206 1.48(3) . ?
C208 C210 1.51(3) . ?
C208 C212 1.52(4) . ?
C208 C211 1.60(4) . ?
C215 C216 1.48(3) . ?
C215 C218 1.51(3) . ?
C215 C217 1.54(3) . ?
C221 C223 1.54(3) . ?
C221 C224 1.56(3) . ?
C221 C222 1.54(3) . ?
C301 C302 1.523(19) . ?
C303 C304 1.50(2) . ?
C305 C306 1.51(2) . ?
C309 C310 1.50(2) . ?
C309 C311 1.51(2) . ?
C309 C312 1.55(2) . ?
C315 C316 1.52(3) . ?
C315 C317 1.59(2) . ?
C315 C318 1.60(3) . ?
C321 C324 1.50(2) . ?
C321 C322 1.53(3) . ?
C321 C323 1.59(3) . ?
C401 C402 1.466(19) . ?
C403 C404 1.49(2) . ?
C405 C406 1.50(2) . ?
C409 C412 1.51(2) . ?
C409 C411 1.51(2) . ?
C409 C410 1.53(2) . ?
C415 C416 1.50(3) . ?
C415 C417 1.54(3) . ?
C415 C418 1.59(2) . ?
C421 C423 1.46(3) . ?
C421 C424 1.50(2) . ?
C421 C422 1.55(3) . ?
